data_7112797
loop_
_publ_author_name
'Hellmann, Benjamin J.'
'Kamps, Ina'
'Mix, Andreas'
'Neumann, Beate'
'Stammler, Hans-Georg'
'Mitzel, Norbert W.'

_publ_section_title
;
 Three different product types from reactions of lithiated cyclic aminals
 with trivalent organometal chlorides.
;
_journal_issue 35
_journal_name_full 'Chemical communications (Cambridge, England)'
_journal_page_first 6536
_journal_page_last 6538
_journal_paper_doi 10.1039/c0cc01830a
_journal_volume 46
_journal_year 2010
_chemical_formula_moiety 'C32 H54 Cl2 Li2 N8 Y2'
_chemical_formula_sum 'C32 H54 Cl2 Li2 N8 Y2'
_chemical_formula_weight 813.43
_chemical_name_systematic ?
_space_group_IT_number 14
_symmetry_cell_setting monoclinic
_symmetry_space_group_name_Hall '-P 2yn'
_symmetry_space_group_name_H-M 'P 1 21/n 1'
_atom_sites_solution_hydrogens geom
_atom_sites_solution_primary direct
_atom_sites_solution_secondary difmap
_audit_creation_method SHELXL-97
_cell_angle_alpha 90.00
_cell_angle_beta 105.8503(11)
_cell_angle_gamma 90.00
_cell_formula_units_Z 2
_cell_length_a 8.47700(10)
_cell_length_b 21.3447(4)
_cell_length_c 10.8024(2)
_cell_measurement_reflns_used 41558
_cell_measurement_temperature 100(2)
_cell_measurement_theta_max 27.485
_cell_measurement_theta_min 2.910
_cell_volume 1880.26(6)
_computing_cell_refinement 'HKL Scalepack (Otwinowski & Minor 1997)'
_computing_data_collection 'Collect, Bruker AXS, 2004'
_computing_data_reduction 'Denzo and Scalepack (Otwinowski & Minor, 1997)'
_computing_molecular_graphics 'SHELXTL-PLUS (1990)'
_computing_publication_material 'SHELXL-97 (Sheldrick, 1997)'
_computing_structure_refinement 'SHELXL-97 (Sheldrick, 1997)'
_computing_structure_solution 'SHELXS-97 (Sheldrick, 1990)'
_diffrn_ambient_temperature 100(2)
_diffrn_measured_fraction_theta_full 0.998
_diffrn_measured_fraction_theta_max 0.998
_diffrn_measurement_device_type KappaCCD
_diffrn_measurement_method CCD
_diffrn_radiation_monochromator graphite
_diffrn_radiation_source 'fine-focus sealed tube'
_diffrn_radiation_type MoK\a
_diffrn_radiation_wavelength 0.71073
_diffrn_reflns_av_R_equivalents 0.045
_diffrn_reflns_av_sigmaI/netI 0.0264
_diffrn_reflns_limit_h_max 10
_diffrn_reflns_limit_h_min -10
_diffrn_reflns_limit_k_max 27
_diffrn_reflns_limit_k_min -27
_diffrn_reflns_limit_l_max 14
_diffrn_reflns_limit_l_min -14
_diffrn_reflns_number 42960
_diffrn_reflns_theta_full 27.49
_diffrn_reflns_theta_max 27.49
_diffrn_reflns_theta_min 3.14
_exptl_absorpt_coefficient_mu 3.246
_exptl_absorpt_correction_T_max 0.8545
_exptl_absorpt_correction_T_min 0.5926
_exptl_absorpt_correction_type multi-scan
_exptl_absorpt_process_details 'Denzo and Scalepack (Otwinowski & Minor, 1997)'
_exptl_crystal_colour Colourless
_exptl_crystal_density_diffrn 1.437
_exptl_crystal_density_method 'not measured'
_exptl_crystal_description rhomb
_exptl_crystal_F_000 840
_exptl_crystal_size_max 0.18
_exptl_crystal_size_mid 0.08
_exptl_crystal_size_min 0.05
_refine_diff_density_max 0.521
_refine_diff_density_min -0.464
_refine_diff_density_rms 0.061
_refine_ls_extinction_method none
_refine_ls_goodness_of_fit_ref 1.045
_refine_ls_hydrogen_treatment refall
_refine_ls_matrix_type full
_refine_ls_number_parameters 316
_refine_ls_number_reflns 4288
_refine_ls_number_restraints 0
_refine_ls_restrained_S_all 1.045
_refine_ls_R_factor_all 0.0306
_refine_ls_R_factor_gt 0.0241
_refine_ls_shift/su_max 0.001
_refine_ls_shift/su_mean 0.000
_refine_ls_structure_factor_coef Fsqd
_refine_ls_weighting_details 'calc w=1/[\s^2^(Fo^2^)+(0.0308P)^2^+0.5233P] where P=(Fo^2^+2Fc^2^)/3'
_refine_ls_weighting_scheme calc
_refine_ls_wR_factor_gt 0.0562
_refine_ls_wR_factor_ref 0.0588
_reflns_number_gt 3789
_reflns_number_total 4288
_reflns_threshold_expression >2sigma(I)
_cod_data_source_file c0cc01830a.txt
_cod_data_source_block compound3
_cod_depositor_comments
;
The following automatic conversions were performed:

'_symmetry_cell_setting' value 'Monoclinic' changed to 'monoclinic'
according to
/usr/data/users/saulius/automatic-downloads/retrospective/RSC/lib/dictionaries/cif_core.dic
dictionary named 'cif_core.dic' version 2.4.2 from 2011-04-26.

Automatic conversion script
Id: cif_fix_values 2281 2013-09-26 08:29:07Z andrius 
;
_cod_original_sg_symbol_H-M 'P 21/n'
_cod_database_code 7112797

loop_
_symmetry_equiv_pos_as_xyz
'x, y, z'
'-x+1/2, y+1/2, -z+1/2'
'-x, -y, -z'
'x-1/2, -y-1/2, z-1/2'

loop_
_atom_site_label
_atom_site_type_symbol
_atom_site_fract_x
_atom_site_fract_y
_atom_site_fract_z
_atom_site_U_iso_or_equiv
_atom_site_adp_type
_atom_site_occupancy
_atom_site_symmetry_multiplicity
_atom_site_calc_flag
Y1 Y 0.339364(18) 0.119819(7) 0.280572(14) 0.01494(6) Uani 1 1 d
Cl1 Cl 0.61061(5) 0.06113(2) 0.40744(4) 0.02308(10) Uani 1 1 d
N1 N 0.29987(17) 0.16165(7) 0.48067(13) 0.0211(3) Uani 1 1 d
N2 N 0.07609(17) 0.11894(6) 0.32428(13) 0.0178(3) Uani 1 1 d
N3 N 0.07154(16) 0.00856(7) 0.27412(13) 0.0188(3) Uani 1 1 d
N4 N 0.29133(17) -0.03873(7) 0.21272(13) 0.0206(3) Uani 1 1 d
Li1 Li 0.2910(4) 0.00079(14) 0.4103(3) 0.0245(6) Uani 1 1 d
C1 C 0.2044(2) 0.10308(8) 0.44445(16) 0.0189(3) Uani 1 1 d
H1 H 0.157(2) 0.0878(9) 0.5126(18) 0.021(5) Uiso 1 1 d
C2 C 0.2023(2) 0.21670(9) 0.49895(18) 0.0279(4) Uani 1 1 d
H2A H 0.277(3) 0.2539(10) 0.521(2) 0.032(5) Uiso 1 1 d
H2B H 0.155(2) 0.2081(9) 0.5753(19) 0.026(5) Uiso 1 1 d
C3 C 0.0656(2) 0.23007(9) 0.37913(19) 0.0274(4) Uani 1 1 d
H3A H -0.001(2) 0.2624(9) 0.3946(18) 0.025(5) Uiso 1 1 d
H3B H 0.110(2) 0.2452(9) 0.311(2) 0.028(5) Uiso 1 1 d
C4 C -0.0336(2) 0.17162(9) 0.33520(19) 0.0248(4) Uani 1 1 d
H4A H -0.095(3) 0.1599(10) 0.396(2) 0.031(5) Uiso 1 1 d
H4B H -0.109(2) 0.1787(9) 0.2515(19) 0.025(5) Uiso 1 1 d
C5 C 0.4304(3) 0.15166(10) 0.60063(18) 0.0291(4) Uani 1 1 d
H5A H 0.509(3) 0.1863(11) 0.616(2) 0.036(6) Uiso 1 1 d
H5B H 0.490(3) 0.1137(10) 0.597(2) 0.036(6) Uiso 1 1 d
H5C H 0.388(3) 0.1497(10) 0.675(2) 0.036(6) Uiso 1 1 d
C6 C -0.0263(2) 0.06416(8) 0.27446(17) 0.0213(4) Uani 1 1 d
H6A H -0.103(2) 0.0546(8) 0.3270(17) 0.018(5) Uiso 1 1 d
H6B H -0.096(2) 0.0763(8) 0.1870(17) 0.012(4) Uiso 1 1 d
C7 C 0.1902(2) 0.01931(8) 0.19666(16) 0.0178(3) Uani 1 1 d
H7 H 0.125(2) 0.0225(9) 0.1018(19) 0.025(5) Uiso 1 1 d
C8 C -0.0395(2) -0.04484(9) 0.22828(18) 0.0249(4) Uani 1 1 d
H8A H -0.106(2) -0.0364(9) 0.139(2) 0.028(5) Uiso 1 1 d
H8B H -0.122(2) -0.0472(9) 0.2787(17) 0.023(5) Uiso 1 1 d
C9 C 0.0620(3) -0.10388(9) 0.23649(19) 0.0276(4) Uani 1 1 d
H9A H 0.114(3) -0.1130(9) 0.326(2) 0.034(6) Uiso 1 1 d
H9B H -0.008(3) -0.1380(10) 0.2021(19) 0.029(5) Uiso 1 1 d
C10 C 0.1915(2) -0.09487(9) 0.16603(18) 0.0270(4) Uani 1 1 d
H10A H 0.265(3) -0.1307(10) 0.179(2) 0.033(6) Uiso 1 1 d
H10B H 0.138(2) -0.0903(10) 0.069(2) 0.030(5) Uiso 1 1 d
C11 C 0.4136(2) -0.03249(10) 0.14118(18) 0.0267(4) Uani 1 1 d
H11A H 0.478(3) -0.0693(11) 0.151(2) 0.035(6) Uiso 1 1 d
H11B H 0.484(3) 0.0045(10) 0.1707(19) 0.029(5) Uiso 1 1 d
H11C H 0.363(2) -0.0262(10) 0.049(2) 0.033(5) Uiso 1 1 d
C12 C 0.3468(2) 0.14356(9) 0.03827(16) 0.0233(4) Uani 1 1 d
H12 H 0.313(3) 0.1101(10) -0.018(2) 0.031(6) Uiso 1 1 d
C13 C 0.2485(2) 0.19117(9) 0.06843(17) 0.0247(4) Uani 1 1 d
H13 H 0.138(3) 0.1977(10) 0.0348(19) 0.030(5) Uiso 1 1 d
C14 C 0.3500(2) 0.22966(9) 0.16331(18) 0.0240(4) Uani 1 1 d
H14 H 0.316(2) 0.2670(10) 0.1990(19) 0.030(5) Uiso 1 1 d
C15 C 0.5104(2) 0.20554(8) 0.19275(16) 0.0214(4) Uani 1 1 d
H15 H 0.606(2) 0.2229(9) 0.2571(19) 0.025(5) Uiso 1 1 d
C16 C 0.5086(2) 0.15241(9) 0.11525(16) 0.0214(4) Uani 1 1 d
H16 H 0.598(3) 0.1264(9) 0.116(2) 0.027(5) Uiso 1 1 d

loop_
_atom_site_aniso_label
_atom_site_aniso_U_11
_atom_site_aniso_U_22
_atom_site_aniso_U_33
_atom_site_aniso_U_23
_atom_site_aniso_U_13
_atom_site_aniso_U_12
Y1 0.01391(9) 0.01595(9) 0.01550(9) 0.00079(6) 0.00491(6) 0.00026(6)
Cl1 0.01734(19) 0.0311(2) 0.0218(2) 0.00876(17) 0.00693(16) 0.00603(16)
N1 0.0220(7) 0.0207(8) 0.0189(7) -0.0034(6) 0.0027(6) 0.0032(6)
N2 0.0152(7) 0.0193(7) 0.0190(7) 0.0018(5) 0.0047(6) 0.0034(5)
N3 0.0170(7) 0.0201(7) 0.0194(7) 0.0011(6) 0.0052(6) -0.0024(6)
N4 0.0236(7) 0.0183(7) 0.0196(7) -0.0003(6) 0.0053(6) 0.0007(6)
Li1 0.0270(15) 0.0236(16) 0.0203(15) 0.0021(12) 0.0020(12) 0.0022(12)
C1 0.0185(8) 0.0225(9) 0.0156(8) 0.0018(7) 0.0046(7) 0.0025(7)
C2 0.0340(10) 0.0222(10) 0.0274(10) -0.0061(8) 0.0085(8) 0.0077(8)
C3 0.0314(10) 0.0239(10) 0.0288(10) 0.0001(8) 0.0115(8) 0.0122(8)
C4 0.0189(8) 0.0299(10) 0.0271(10) 0.0035(8) 0.0090(8) 0.0087(7)
C5 0.0318(10) 0.0311(11) 0.0197(9) -0.0057(8) -0.0011(8) 0.0051(9)
C6 0.0148(8) 0.0255(10) 0.0239(9) 0.0017(7) 0.0057(7) -0.0006(7)
C7 0.0183(8) 0.0182(8) 0.0166(8) 0.0021(6) 0.0044(6) 0.0011(7)
C8 0.0227(9) 0.0269(10) 0.0224(9) 0.0028(7) 0.0017(7) -0.0076(8)
C9 0.0338(10) 0.0198(9) 0.0246(10) 0.0020(7) 0.0000(8) -0.0087(8)
C10 0.0356(11) 0.0181(9) 0.0227(10) -0.0016(7) 0.0002(8) 0.0006(8)
C11 0.0318(10) 0.0264(10) 0.0247(10) -0.0017(8) 0.0126(8) 0.0065(9)
C12 0.0285(9) 0.0255(10) 0.0168(8) 0.0018(7) 0.0075(7) -0.0044(8)
C13 0.0204(9) 0.0279(10) 0.0239(9) 0.0103(7) 0.0028(7) 0.0009(8)
C14 0.0287(9) 0.0173(9) 0.0278(9) 0.0041(7) 0.0111(8) 0.0000(7)
C15 0.0206(8) 0.0225(9) 0.0220(9) 0.0038(7) 0.0070(7) -0.0060(7)
C16 0.0216(8) 0.0239(9) 0.0213(9) 0.0044(7) 0.0105(7) -0.0006(7)

loop_
_atom_type_symbol
_atom_type_description
_atom_type_scat_dispersion_real
_atom_type_scat_dispersion_imag
_atom_type_scat_source
C C 0.0033 0.0016 'International Tables Vol C Tables 4.2.6.8 and 6.1.1.4'
H H 0.0000 0.0000 'International Tables Vol C Tables 4.2.6.8 and 6.1.1.4'
N N 0.0061 0.0033 'International Tables Vol C Tables 4.2.6.8 and 6.1.1.4'
Cl Cl 0.1484 0.1585 'International Tables Vol C Tables 4.2.6.8 and 6.1.1.4'
Li Li -0.0003 0.0001 'International Tables Vol C Tables 4.2.6.8 and 6.1.1.4'
Y Y -2.7962 3.5667 'International Tables Vol C Tables 4.2.6.8 and 6.1.1.4'

loop_
_geom_angle_atom_site_label_1
_geom_angle_atom_site_label_2
_geom_angle_atom_site_label_3
_geom_angle
_geom_angle_site_symmetry_1
_geom_angle_site_symmetry_3
C1 Y1 N2 36.20(5) . .
C1 Y1 N1 35.74(5) . .
N2 Y1 N1 58.03(5) . .
C1 Y1 C7 81.06(6) . .
N2 Y1 C7 70.35(5) . .
N1 Y1 C7 116.80(5) . .
C1 Y1 Cl1 94.01(4) . .
N2 Y1 Cl1 128.03(3) . .
N1 Y1 Cl1 91.40(3) . .
C7 Y1 Cl1 93.60(4) . .
C1 Y1 C15 141.80(6) . .
N2 Y1 C15 134.41(5) . .
N1 Y1 C15 106.45(5) . .
C7 Y1 C15 136.24(5) . .
Cl1 Y1 C15 91.66(4) . .
C1 Y1 C16 172.17(6) . .
N2 Y1 C16 146.15(5) . .
N1 Y1 C16 136.43(5) . .
C7 Y1 C16 106.78(5) . .
Cl1 Y1 C16 85.42(4) . .
C15 Y1 C16 30.59(5) . .
C1 Y1 C14 124.59(6) . .
N2 Y1 C14 104.63(5) . .
N1 Y1 C14 97.40(5) . .
C7 Y1 C14 130.63(5) . .
Cl1 Y1 C14 121.49(4) . .
C15 Y1 C14 30.54(5) . .
C16 Y1 C14 50.36(6) . .
C1 Y1 C13 129.47(6) . .
N2 Y1 C13 96.14(5) . .
N1 Y1 C13 118.11(5) . .
C7 Y1 C13 100.17(6) . .
Cl1 Y1 C13 135.76(4) . .
C15 Y1 C13 50.46(5) . .
C16 Y1 C13 50.37(6) . .
C14 Y1 C13 30.46(6) . .
C1 Y1 C12 153.75(6) . .
N2 Y1 C12 117.60(5) . .
N1 Y1 C12 147.01(5) . .
C7 Y1 C12 87.32(6) . .
Cl1 Y1 C12 110.23(4) . .
C15 Y1 C12 50.45(5) . .
C16 Y1 C12 30.52(5) . .
C14 Y1 C12 50.25(6) . .
C13 Y1 C12 30.40(6) . .
C1 Y1 Li1 50.79(7) . .
N2 Y1 Li1 69.34(7) . .
N1 Y1 Li1 79.98(7) . .
C7 Y1 Li1 47.67(7) . .
Cl1 Y1 Li1 64.24(6) . .
C15 Y1 Li1 155.48(7) . .
C16 Y1 Li1 134.74(7) . .
C14 Y1 Li1 173.94(7) . .
C13 Y1 Li1 147.18(7) . .
C12 Y1 Li1 131.44(7) . .
Li1 Cl1 Y1 139.99(8) 3_656 .
Li1 Cl1 Li1 82.17(10) 3_656 .
Y1 Cl1 Li1 63.30(6) . .
C5 N1 C2 108.10(14) . .
C5 N1 C1 109.59(14) . .
C2 N1 C1 114.81(14) . .
C5 N1 Y1 118.29(11) . .
C2 N1 Y1 128.61(11) . .
C1 N1 Y1 69.85(8) . .
C6 N2 C4 108.19(13) . .
C6 N2 C1 110.90(13) . .
C4 N2 C1 115.33(13) . .
C6 N2 Y1 114.94(10) . .
C4 N2 Y1 130.17(11) . .
C1 N2 Y1 71.12(8) . .
C6 N3 C8 108.70(13) . .
C6 N3 C7 110.47(13) . .
C8 N3 C7 113.39(13) . .
C6 N3 Li1 118.36(14) . .
C8 N3 Li1 123.52(14) . .
C7 N3 Li1 78.18(12) . .
C11 N4 C10 108.53(14) . .
C11 N4 C7 109.39(14) . .
C10 N4 C7 112.18(14) . .
C11 N4 Li1 129.84(14) . .
C10 N4 Li1 118.05(13) . .
C7 N4 Li1 69.87(11) . .
N3 Li1 C7 40.10(8) . .
N3 Li1 N4 65.90(10) . .
C7 Li1 N4 38.11(7) . .
N3 Li1 Cl1 134.57(15) . 3_656
C7 Li1 Cl1 155.30(15) . 3_656
N4 Li1 Cl1 119.11(13) . 3_656
N3 Li1 C1 77.08(11) . .
C7 Li1 C1 87.19(12) . .
N4 Li1 C1 124.31(14) . .
Cl1 Li1 C1 116.55(13) 3_656 .
N3 Li1 Y1 78.88(10) . .
C7 Li1 Y1 55.60(8) . .
N4 Li1 Y1 80.85(9) . .
Cl1 Li1 Y1 144.80(13) 3_656 .
C1 Li1 Y1 51.33(7) . .
N3 Li1 Cl1 127.20(13) . .
C7 Li1 Cl1 90.29(10) . .
N4 Li1 Cl1 85.29(10) . .
Cl1 Li1 Cl1 97.83(10) 3_656 .
C1 Li1 Cl1 85.71(10) . .
Y1 Li1 Cl1 52.46(5) . .
N1 C1 N2 104.76(13) . .
N1 C1 Li1 130.50(13) . .
N2 C1 Li1 104.97(12) . .
N1 C1 Y1 74.41(9) . .
N2 C1 Y1 72.68(8) . .
Li1 C1 Y1 77.88(9) . .
N1 C1 H1 112.7(11) . .
N2 C1 H1 112.3(11) . .
Li1 C1 H1 90.9(11) . .
Y1 C1 H1 168.7(11) . .
N1 C2 C3 111.19(15) . .
N1 C2 H2A 108.7(12) . .
C3 C2 H2A 110.0(12) . .
N1 C2 H2B 108.6(11) . .
C3 C2 H2B 110.3(11) . .
H2A C2 H2B 107.9(16) . .
C4 C3 C2 110.18(16) . .
C4 C3 H3A 110.9(12) . .
C2 C3 H3A 110.2(12) . .
C4 C3 H3B 109.5(12) . .
C2 C3 H3B 110.5(12) . .
H3A C3 H3B 105.5(17) . .
N2 C4 C3 110.15(14) . .
N2 C4 H4A 108.7(12) . .
C3 C4 H4A 111.0(12) . .
N2 C4 H4B 108.2(12) . .
C3 C4 H4B 109.6(12) . .
H4A C4 H4B 109.1(17) . .
N1 C5 H5A 110.5(13) . .
N1 C5 H5B 111.2(14) . .
H5A C5 H5B 107.6(18) . .
N1 C5 H5C 112.0(13) . .
H5A C5 H5C 106.6(18) . .
H5B C5 H5C 108.7(19) . .
N3 C6 N2 111.85(13) . .
N3 C6 H6A 107.3(10) . .
N2 C6 H6A 111.5(11) . .
N3 C6 H6B 113.6(10) . .
N2 C6 H6B 106.0(10) . .
H6A C6 H6B 106.5(14) . .
N4 C7 N3 105.17(13) . .
N4 C7 Li1 72.02(11) . .
N3 C7 Li1 61.73(11) . .
N4 C7 Y1 116.62(10) . .
N3 C7 Y1 106.09(10) . .
Li1 C7 Y1 76.73(9) . .
N4 C7 H7 107.9(11) . .
N3 C7 H7 108.0(11) . .
Li1 C7 H7 168.5(11) . .
Y1 C7 H7 112.5(11) . .
N3 C8 C9 108.84(15) . .
N3 C8 H8A 108.9(12) . .
C9 C8 H8A 111.6(12) . .
N3 C8 H8B 109.5(11) . .
C9 C8 H8B 113.5(11) . .
H8A C8 H8B 104.3(15) . .
C10 C9 C8 110.14(15) . .
C10 C9 H9A 109.2(14) . .
C8 C9 H9A 109.0(13) . .
C10 C9 H9B 111.2(12) . .
C8 C9 H9B 109.4(13) . .
H9A C9 H9B 107.7(17) . .
N4 C10 C9 111.09(15) . .
N4 C10 H10A 107.6(13) . .
C9 C10 H10A 110.5(13) . .
N4 C10 H10B 108.9(12) . .
C9 C10 H10B 110.4(11) . .
H10A C10 H10B 108.2(17) . .
N4 C11 H11A 109.7(13) . .
N4 C11 H11B 110.8(11) . .
H11A C11 H11B 110.4(17) . .
N4 C11 H11C 111.9(12) . .
H11A C11 H11C 107.8(17) . .
H11B C11 H11C 106.1(17) . .
C13 C12 C16 107.98(16) . .
C13 C12 Y1 74.79(10) . .
C16 C12 Y1 74.22(9) . .
C13 C12 H12 127.7(14) . .
C16 C12 H12 124.1(14) . .
Y1 C12 H12 113.9(13) . .
C12 C13 C14 107.92(16) . .
C12 C13 Y1 74.81(10) . .
C14 C13 Y1 74.57(10) . .
C12 C13 H13 128.4(13) . .
C14 C13 H13 123.7(13) . .
Y1 C13 H13 116.6(12) . .
C15 C14 C13 108.13(16) . .
C15 C14 Y1 74.22(10) . .
C13 C14 Y1 74.98(10) . .
C15 C14 H14 125.9(12) . .
C13 C14 H14 125.9(12) . .
Y1 C14 H14 119.0(12) . .
C16 C15 C14 107.91(16) . .
C16 C15 Y1 74.92(10) . .
C14 C15 Y1 75.24(10) . .
C16 C15 H15 126.6(11) . .
C14 C15 H15 125.5(11) . .
Y1 C15 H15 115.5(11) . .
C15 C16 C12 108.05(16) . .
C15 C16 Y1 74.50(9) . .
C12 C16 Y1 75.26(10) . .
C15 C16 H16 126.3(13) . .
C12 C16 H16 125.6(13) . .
Y1 C16 H16 114.8(12) . .

loop_
_geom_bond_atom_site_label_1
_geom_bond_atom_site_label_2
_geom_bond_distance
_geom_bond_site_symmetry_2
Y1 C1 2.3827(17) .
Y1 N2 2.4041(14) .
Y1 N1 2.4448(14) .
Y1 C7 2.5294(17) .
Y1 Cl1 2.6482(4) .
Y1 C15 2.6649(17) .
Y1 C16 2.6703(16) .
Y1 C14 2.6780(17) .
Y1 C13 2.6833(17) .
Y1 C12 2.6835(17) .
Y1 Li1 2.984(3) .
Cl1 Li1 2.328(3) 3_656
Cl1 Li1 3.008(3) .
N1 C5 1.472(2) .
N1 C2 1.481(2) .
N1 C1 1.483(2) .
N2 C6 1.468(2) .
N2 C4 1.484(2) .
N2 C1 1.487(2) .
N3 C6 1.448(2) .
N3 C8 1.475(2) .
N3 C7 1.491(2) .
N3 Li1 2.039(3) .
N4 C11 1.458(2) .
N4 C10 1.474(2) .
N4 C7 1.490(2) .
N4 Li1 2.296(3) .
Li1 C7 2.266(3) .
Li1 Cl1 2.328(3) 3_656
Li1 C1 2.364(3) .
C1 H1 0.983(19) .
C2 C3 1.510(3) .
C2 H2A 1.00(2) .
C2 H2B 1.025(19) .
C3 C4 1.507(3) .
C3 H3A 0.93(2) .
C3 H3B 0.97(2) .
C4 H4A 0.97(2) .
C4 H4B 0.97(2) .
C5 H5A 0.98(2) .
C5 H5B 0.96(2) .
C5 H5C 0.97(2) .
C6 H6A 0.994(18) .
C6 H6B 1.001(17) .
C7 H7 1.025(19) .
C8 C9 1.515(3) .
C8 H8A 0.99(2) .
C8 H8B 1.000(19) .
C9 C10 1.509(3) .
C9 H9A 0.96(2) .
C9 H9B 0.95(2) .
C10 H10A 0.97(2) .
C10 H10B 1.02(2) .
C11 H11A 0.95(2) .
C11 H11B 0.99(2) .
C11 H11C 0.98(2) .
C12 C13 1.407(3) .
C12 C16 1.409(2) .
C12 H12 0.93(2) .
C13 C14 1.408(3) .
C13 H13 0.92(2) .
C14 C15 1.407(2) .
C14 H14 0.96(2) .
C15 C16 1.407(3) .
C15 H15 0.99(2) .
C16 H16 0.94(2) .
